data_7235343
loop_
_publ_author_name
'Jamatia, Ramen'
'Saha, Mithu'
'Pal, Amarta Kumar'

_publ_section_title
;
 An efficient facile and one-pot synthesis of benzodiazepines and
 chemoselective 1,2-disubstituted benzimidazoles using a magnetically
 retrievable Fe3O4 nanocatalyst under solvent free conditions
;
_journal_issue 25
_journal_name_full 'RSC Adv.'
_journal_page_first 12826
_journal_paper_doi 10.1039/C3RA47860B
_journal_volume 4
_journal_year 2014
_chemical_formula_sum 'C22 H18 Cl2 N2'
_chemical_formula_weight 381.28
_space_group_IT_number 14
_space_group_name_Hall '-P 2ybc'
_space_group_name_H-M_alt 'P 1 21/c 1'
_atom_sites_solution_hydrogens geom
_atom_sites_solution_primary direct
_atom_sites_solution_secondary difmap
_audit_creation_method SHELXL-97
_cell_angle_alpha 90.00
_cell_angle_beta 116.746(11)
_cell_angle_gamma 90.00
_cell_formula_units_Z 4
_cell_length_a 14.0976(12)
_cell_length_b 10.0170(7)
_cell_length_c 14.9301(13)
_cell_measurement_temperature 293(2)
_cell_volume 1882.8(3)
_computing_structure_refinement 'SHELXL-97 (Sheldrick, 1997)'
_computing_structure_solution 'SHELXS-97 (Sheldrick, 1990)'
_diffrn_ambient_temperature 293(2)
_diffrn_measured_fraction_theta_full 0.871
_diffrn_measured_fraction_theta_max 0.871
_diffrn_radiation_monochromator graphite
_diffrn_radiation_source 'fine-focus sealed tube'
_diffrn_radiation_type MoK\a
_diffrn_radiation_wavelength 0.71073
_diffrn_reflns_av_R_equivalents 0.0304
_diffrn_reflns_av_sigmaI/netI 0.0449
_diffrn_reflns_limit_h_max 19
_diffrn_reflns_limit_h_min -18
_diffrn_reflns_limit_k_max 13
_diffrn_reflns_limit_k_min -13
_diffrn_reflns_limit_l_max 20
_diffrn_reflns_limit_l_min -18
_diffrn_reflns_number 9789
_diffrn_reflns_theta_full 29.11
_diffrn_reflns_theta_max 29.11
_diffrn_reflns_theta_min 3.30
_exptl_absorpt_coefficient_mu 0.353
_exptl_crystal_density_diffrn 1.345
_exptl_crystal_density_method 'not measured'
_exptl_crystal_F_000 792
_refine_diff_density_max 0.450
_refine_diff_density_min -0.395
_refine_diff_density_rms 0.045
_refine_ls_extinction_method none
_refine_ls_goodness_of_fit_ref 1.018
_refine_ls_hydrogen_treatment mixed
_refine_ls_matrix_type full
_refine_ls_number_parameters 236
_refine_ls_number_reflns 4403
_refine_ls_number_restraints 0
_refine_ls_restrained_S_all 1.018
_refine_ls_R_factor_all 0.0979
_refine_ls_R_factor_gt 0.0548
_refine_ls_shift/su_max 0.000
_refine_ls_shift/su_mean 0.000
_refine_ls_structure_factor_coef Fsqd
_refine_ls_weighting_details 'calc w=1/[\s^2^(Fo^2^)+(0.0533P)^2^+0.6039P] where P=(Fo^2^+2Fc^2^)/3'
_refine_ls_weighting_scheme calc
_refine_ls_wR_factor_gt 0.1174
_refine_ls_wR_factor_ref 0.1375
_reflns_number_gt 2719
_reflns_number_total 4403
_reflns_threshold_expression >2sigma(I)
_cod_data_source_file c3ra47860b2.cif
_cod_data_source_block ap-rj-35
_cod_database_code 7235343

loop_
_symmetry_equiv_pos_as_xyz
'x, y, z'
'-x, y+1/2, -z+1/2'
'-x, -y, -z'
'x, -y-1/2, z-1/2'

loop_
_atom_site_label
_atom_site_type_symbol
_atom_site_fract_x
_atom_site_fract_y
_atom_site_fract_z
_atom_site_U_iso_or_equiv
_atom_site_adp_type
_atom_site_occupancy
_atom_site_symmetry_multiplicity
_atom_site_calc_flag
_atom_site_refinement_flags
Cl18 Cl 0.95708(6) 1.11481(8) 0.58284(6) 0.0734(3) Uani 1 1 d .
Cl25 Cl 0.99534(6) 0.53143(11) 0.31828(6) 0.0865(3) Uani 1 1 d .
C3 C 0.59753(18) 0.4847(2) 0.37229(16) 0.0374(5) Uani 1 1 d .
C17 C 0.6705(2) 0.9544(2) 0.47732(18) 0.0456(6) Uani 1 1 d .
H17 H 0.6016 0.9855 0.4563 0.055 Uiso 1 1 calc R
C23 C 0.7915(2) 0.5888(3) 0.2711(2) 0.0565(7) Uani 1 1 d .
H23 H 0.7934 0.6452 0.2224 0.068 Uiso 1 1 calc R
N4 N 0.50381(15) 0.52431(19) 0.28046(14) 0.0437(5) Uani 1 1 d .
H4 H 0.5039 0.5194 0.2230 0.052 Uiso 1 1 calc R
N11 N 0.50619(15) 0.77780(18) 0.37253(14) 0.0406(5) Uani 1 1 d .
C16 C 0.7535(2) 1.0433(2) 0.51197(18) 0.0490(6) Uani 1 1 d .
H16 H 0.7406 1.1340 0.5142 0.059 Uiso 1 1 calc R
C26 C 0.5806(2) 0.3431(2) 0.40193(19) 0.0489(6) Uani 1 1 d .
H26A H 0.5127 0.3380 0.4020 0.073 Uiso 1 1 calc R
H26B H 0.6355 0.3227 0.4677 0.073 Uiso 1 1 calc R
H26C H 0.5831 0.2800 0.3546 0.073 Uiso 1 1 calc R
C15 C 0.8551(2) 0.9984(2) 0.54320(18) 0.0474(6) Uani 1 1 d .
C19 C 0.69615(19) 0.4937(2) 0.35538(17) 0.0389(5) Uani 1 1 d .
C10 C 0.41548(18) 0.6953(2) 0.33137(16) 0.0407(5) Uani 1 1 d .
C21 C 0.8783(2) 0.4345(3) 0.4044(2) 0.0543(7) Uani 1 1 d .
H21 H 0.9386 0.3861 0.4456 0.065 Uiso 1 1 calc R
C6 C 0.3193(2) 0.4990(3) 0.24799(19) 0.0554(7) Uani 1 1 d .
H6 H 0.3172 0.4152 0.2203 0.067 Uiso 1 1 calc R
C13 C 0.79260(19) 0.7758(2) 0.50852(19) 0.0479(6) Uani 1 1 d .
H13 H 0.8067 0.6851 0.5086 0.057 Uiso 1 1 calc R
C22 C 0.8794(2) 0.5175(3) 0.3320(2) 0.0542(7) Uani 1 1 d .
C20 C 0.7868(2) 0.4238(2) 0.41532(19) 0.0495(6) Uani 1 1 d .
H20 H 0.7862 0.3678 0.4647 0.059 Uiso 1 1 calc R
C12 C 0.68830(17) 0.8185(2) 0.47326(16) 0.0363(5) Uani 1 1 d .
C5 C 0.41374(18) 0.5705(2) 0.28864(16) 0.0423(5) Uani 1 1 d .
C2 C 0.60955(18) 0.5803(2) 0.45740(15) 0.0372(5) Uani 1 1 d .
H2A H 0.5571 0.5568 0.4800 0.045 Uiso 1 1 calc R
H2B H 0.6792 0.5670 0.5133 0.045 Uiso 1 1 calc R
C1 C 0.59699(18) 0.7260(2) 0.42963(16) 0.0363(5) Uani 1 1 d .
C9 C 0.3222(2) 0.7470(3) 0.32803(18) 0.0507(6) Uani 1 1 d .
H9 H 0.3225 0.8320 0.3532 0.061 Uiso 1 1 calc R
C14 C 0.8758(2) 0.8655(3) 0.5435(2) 0.0541(7) Uani 1 1 d .
H14 H 0.9453 0.8355 0.5670 0.065 Uiso 1 1 calc R
C24 C 0.6994(2) 0.5767(2) 0.28215(18) 0.0477(6) Uani 1 1 d .
H24 H 0.6391 0.6246 0.2402 0.057 Uiso 1 1 calc R
C8 C 0.2299(2) 0.6744(3) 0.2882(2) 0.0638(8) Uani 1 1 d .
H8 H 0.1688 0.7088 0.2885 0.077 Uiso 1 1 calc R
C7 C 0.2282(2) 0.5506(4) 0.2480(2) 0.0672(8) Uani 1 1 d .
H7 H 0.1656 0.5013 0.2207 0.081 Uiso 1 1 calc R

loop_
_atom_site_aniso_label
_atom_site_aniso_U_11
_atom_site_aniso_U_22
_atom_site_aniso_U_33
_atom_site_aniso_U_23
_atom_site_aniso_U_13
_atom_site_aniso_U_12
Cl18 0.0624(5) 0.0597(5) 0.0865(6) 0.0047(4) 0.0234(4) -0.0165(4)
Cl25 0.0614(5) 0.1358(8) 0.0774(5) -0.0164(5) 0.0446(4) -0.0155(5)
C3 0.0486(13) 0.0353(12) 0.0320(11) 0.0016(10) 0.0214(11) 0.0023(10)
C17 0.0485(14) 0.0397(13) 0.0477(14) -0.0005(12) 0.0208(12) 0.0075(11)
C23 0.0688(18) 0.0648(17) 0.0459(14) 0.0032(14) 0.0348(14) -0.0069(15)
N4 0.0479(11) 0.0564(12) 0.0308(9) 0.0008(9) 0.0212(9) 0.0014(10)
N11 0.0428(11) 0.0406(11) 0.0412(10) 0.0020(9) 0.0213(9) 0.0034(9)
C16 0.0578(16) 0.0345(12) 0.0516(14) 0.0002(12) 0.0219(13) 0.0042(12)
C26 0.0645(16) 0.0379(13) 0.0535(15) -0.0004(12) 0.0348(14) -0.0028(12)
C15 0.0485(15) 0.0453(14) 0.0467(14) -0.0014(12) 0.0199(12) -0.0072(11)
C19 0.0503(14) 0.0334(12) 0.0372(12) -0.0027(10) 0.0236(11) 0.0011(10)
C10 0.0421(13) 0.0465(13) 0.0341(11) 0.0049(11) 0.0176(11) 0.0016(11)
C21 0.0523(16) 0.0547(16) 0.0561(16) -0.0042(14) 0.0245(14) 0.0035(13)
C6 0.0555(16) 0.0671(18) 0.0438(14) -0.0055(13) 0.0225(13) -0.0128(14)
C13 0.0493(15) 0.0370(13) 0.0570(15) -0.0010(12) 0.0235(13) 0.0073(11)
C22 0.0523(16) 0.0666(18) 0.0518(15) -0.0178(14) 0.0306(14) -0.0102(13)
C20 0.0558(16) 0.0451(14) 0.0505(14) 0.0059(12) 0.0264(13) 0.0032(12)
C12 0.0437(13) 0.0360(12) 0.0319(11) 0.0017(10) 0.0194(10) 0.0045(10)
C5 0.0457(13) 0.0519(14) 0.0332(11) 0.0042(11) 0.0212(11) -0.0006(11)
C2 0.0444(13) 0.0382(12) 0.0309(11) 0.0031(10) 0.0187(10) 0.0020(10)
C1 0.0452(13) 0.0373(12) 0.0321(11) -0.0007(10) 0.0225(11) 0.0049(10)
C9 0.0503(15) 0.0566(15) 0.0498(14) 0.0086(13) 0.0265(13) 0.0094(12)
C14 0.0439(14) 0.0504(16) 0.0668(17) -0.0013(14) 0.0238(14) 0.0052(12)
C24 0.0569(15) 0.0485(14) 0.0432(13) 0.0053(12) 0.0275(12) 0.0029(12)
C8 0.0435(16) 0.091(2) 0.0596(17) 0.0116(17) 0.0256(14) 0.0046(15)
C7 0.0483(17) 0.091(2) 0.0592(17) -0.0010(18) 0.0216(15) -0.0172(16)

loop_
_atom_type_symbol
_atom_type_description
_atom_type_scat_dispersion_real
_atom_type_scat_dispersion_imag
_atom_type_scat_source
C C 0.0033 0.0016 'International Tables Vol C Tables 4.2.6.8 and 6.1.1.4'
H H 0.0000 0.0000 'International Tables Vol C Tables 4.2.6.8 and 6.1.1.4'
Cl Cl 0.1484 0.1585 'International Tables Vol C Tables 4.2.6.8 and 6.1.1.4'
N N 0.0061 0.0033 'International Tables Vol C Tables 4.2.6.8 and 6.1.1.4'

loop_
_geom_angle_atom_site_label_1
_geom_angle_atom_site_label_2
_geom_angle_atom_site_label_3
_geom_angle
N4 C3 C19 109.54(17)
N4 C3 C26 109.14(19)
C19 C3 C26 111.96(18)
N4 C3 C2 108.75(17)
C19 C3 C2 109.30(18)
C26 C3 C2 108.10(17)
C16 C17 C12 120.8(2)
C22 C23 C24 119.6(2)
C5 N4 C3 118.43(17)
C1 N11 C10 119.3(2)
C15 C16 C17 120.0(2)
C14 C15 C16 120.8(2)
C14 C15 Cl18 120.8(2)
C16 C15 Cl18 118.39(19)
C20 C19 C24 117.8(2)
C20 C19 C3 120.8(2)
C24 C19 C3 121.4(2)
C9 C10 C5 119.6(2)
C9 C10 N11 117.0(2)
C5 C10 N11 123.3(2)
C22 C21 C20 119.0(3)
C7 C6 C5 120.9(3)
C14 C13 C12 121.2(2)
C23 C22 C21 121.0(2)
C23 C22 Cl25 119.9(2)
C21 C22 Cl25 119.1(2)
C21 C20 C19 122.0(2)
C13 C12 C17 117.8(2)
C13 C12 C1 122.6(2)
C17 C12 C1 119.6(2)
C6 C5 C10 118.5(2)
C6 C5 N4 121.2(2)
C10 C5 N4 120.1(2)
C1 C2 C3 114.86(17)
N11 C1 C12 116.7(2)
N11 C1 C2 122.2(2)
C12 C1 C2 120.99(19)
C8 C9 C10 121.0(3)
C15 C14 C13 119.4(2)
C23 C24 C19 120.6(2)
C9 C8 C7 119.7(3)
C8 C7 C6 120.3(3)

loop_
_geom_bond_atom_site_label_1
_geom_bond_atom_site_label_2
_geom_bond_distance
Cl18 C15 1.735(2)
Cl25 C22 1.741(3)
C3 N4 1.467(3)
C3 C19 1.523(3)
C3 C26 1.536(3)
C3 C2 1.539(3)
C17 C16 1.372(3)
C17 C12 1.391(3)
C23 C22 1.363(4)
C23 C24 1.387(3)
N4 C5 1.408(3)
N11 C1 1.286(3)
N11 C10 1.410(3)
C16 C15 1.368(3)
C15 C14 1.363(3)
C19 C20 1.377(3)
C19 C24 1.391(3)
C10 C9 1.393(3)
C10 C5 1.398(3)
C21 C22 1.369(4)
C21 C20 1.375(3)
C6 C7 1.384(4)
C6 C5 1.388(3)
C13 C14 1.379(3)
C13 C12 1.388(3)
C12 C1 1.478(3)
C2 C1 1.505(3)
C9 C8 1.370(4)
C8 C7 1.373(4)
